data_4116072
loop_
_publ_author_name
'Paul-Michael Pellny'
'Vladimir V. Burlakov'
'Perdita Arndt'
'Wolfgang Baumann'
'Anke Spannenberg'
'Uwe Rosenthal'

_publ_section_title
;
 Reactions of Hexatriynes with Permethyltitanocene and -zirconocene
 Complexes: First NMR Observation of a Metallocene Sliding along a Polyyne
 Chain
;
_journal_name_full 'Journal of the American Chemical Society'
_journal_page_first 6317
_journal_page_last 6318
_journal_paper_doi 10.1021/ja994393h
_journal_volume 122
_journal_year 2000
_chemical_formula_sum 'C34 H48 Ti'
_chemical_formula_weight 504.62
_chemical_name_systematic
; 
 ? 
;
_space_group_IT_number 2
_symmetry_cell_setting triclinic
_symmetry_space_group_name_Hall '-P 1'
_symmetry_space_group_name_H-M 'P -1'
_atom_sites_solution_hydrogens geom
_atom_sites_solution_primary direct
_atom_sites_solution_secondary difmap
_audit_creation_method SHELXL
_cell_angle_alpha 67.33(3)
_cell_angle_beta 76.78(3)
_cell_angle_gamma 73.38(3)
_cell_formula_units_Z 4
_cell_length_a 12.866(3)
_cell_length_b 15.594(3)
_cell_length_c 18.197(4)
_cell_measurement_reflns_used 5000
_cell_measurement_temperature 293(2)
_cell_measurement_theta_max 20
_cell_measurement_theta_min 4
_cell_volume 3199.0(14)
_computing_cell_refinement STOE-CELL
_computing_data_collection STOE-EXPOSE
_computing_data_reduction STOE-INTEGRATE
_computing_molecular_graphics XP
_computing_publication_material SHELXL-93
_computing_structure_refinement 'SHELXL-93 (Sheldrick, 1993)'
_computing_structure_solution 'SHELXS-86 (Sheldrick, 1990)'
_diffrn_ambient_temperature 293(2)
_diffrn_measurement_device STOE-IPDS
_diffrn_measurement_method 'LASER SCANNED IMAGING PLATE'
_diffrn_radiation_monochromator graphite
_diffrn_radiation_source 'fine-focus sealed tube'
_diffrn_radiation_type MoK\a
_diffrn_radiation_wavelength 0.71073
_diffrn_reflns_av_R_equivalents 0.0000
_diffrn_reflns_av_sigmaI/netI 0.1029
_diffrn_reflns_limit_h_max 12
_diffrn_reflns_limit_h_min -12
_diffrn_reflns_limit_k_max 14
_diffrn_reflns_limit_k_min -14
_diffrn_reflns_limit_l_max 18
_diffrn_reflns_limit_l_min 0
_diffrn_reflns_number 6470
_diffrn_reflns_theta_max 21.05
_diffrn_reflns_theta_min 1.54
_diffrn_standards_interval_time 360
_diffrn_standards_number 50-200
_exptl_absorpt_coefficient_mu 0.285
_exptl_absorpt_correction_type NO
_exptl_crystal_colour GREEN
_exptl_crystal_density_diffrn 1.048
_exptl_crystal_description PRISM
_exptl_crystal_F_000 1096
_exptl_crystal_size_max 0.4
_exptl_crystal_size_mid 0.3
_exptl_crystal_size_min 0.1
_refine_diff_density_max 0.331
_refine_diff_density_min -0.211
_refine_diff_density_rms 0.047
_refine_ls_extinction_method none
_refine_ls_goodness_of_fit_all 0.879
_refine_ls_goodness_of_fit_obs 1.083
_refine_ls_matrix_type full
_refine_ls_number_parameters 619
_refine_ls_number_reflns 6470
_refine_ls_number_restraints 24
_refine_ls_restrained_S_all 0.877
_refine_ls_restrained_S_obs 1.079
_refine_ls_R_factor_all 0.0961
_refine_ls_R_factor_obs 0.0525
_refine_ls_shift/esd_max -0.001
_refine_ls_shift/esd_mean 0.000
_refine_ls_structure_factor_coef Fsqd
_refine_ls_weighting_details 'w=1/[\s^2^(Fo^2^)+(0.0689P)^2^+0.0000P] where P=(Fo^2^+2Fc^2^)/3'
_refine_ls_weighting_scheme calc
_refine_ls_wR_factor_all 0.1332
_refine_ls_wR_factor_obs 0.1203
_reflns_number_observed 3733
_reflns_number_total 6470
_reflns_observed_criterion >2sigma(I)
_cod_data_source_file ja994393h_1.cif
_cod_data_source_block 247
_cod_depositor_comments
;
The following automatic conversions were performed:

'_refine_ls_weighting_scheme' value 'calc
w=1/[\s^2^(Fo^2^)+(0.0689P)^2^+0.0000P] where P=(Fo^2^+2Fc^2^)/3' was
changed to 'calc'. New tag '_refine_ls_weighting_details' was
created. The value of the new tag was set to
'w=1/[\s^2^(Fo^2^)+(0.0689P)^2^+0.0000P] where P=(Fo^2^+2Fc^2^)/3'.

Automatic conversion script
Id: cif_fix_values 3143 2015-03-26 13:38:13Z robertas 
;
_cod_original_cell_volume 3199.0(12)
_cod_database_code 4116072

loop_
_symmetry_equiv_pos_as_xyz
'x, y, z'
'-x, -y, -z'

loop_
_atom_site_aniso_label
_atom_site_aniso_U_11
_atom_site_aniso_U_22
_atom_site_aniso_U_33
_atom_site_aniso_U_23
_atom_site_aniso_U_13
_atom_site_aniso_U_12
C1 0.062(4) 0.047(4) 0.042(3) -0.018(3) -0.003(3) -0.001(3)
C2 0.076(4) 0.036(4) 0.045(3) -0.016(3) -0.007(3) -0.020(3)
C3 0.051(4) 0.050(4) 0.041(3) -0.015(3) -0.012(3) -0.009(3)
C4 0.068(4) 0.036(4) 0.041(3) -0.013(3) -0.012(3) -0.009(3)
C5 0.118(5) 0.045(4) 0.053(4) -0.011(3) -0.024(3) -0.004(3)
C6 0.077(5) 0.051(4) 0.049(4) -0.005(3) -0.008(3) -0.035(3)
C7 0.083(5) 0.034(4) 0.056(4) -0.004(3) -0.015(3) -0.015(3)
C8 0.127(6) 0.035(4) 0.079(5) -0.009(3) -0.012(4) -0.009(4)
C9 0.064(4) 0.050(4) 0.046(4) -0.004(3) 0.004(3) -0.022(3)
C10 0.085(5) 0.047(4) 0.037(3) -0.006(3) -0.006(3) -0.028(3)
C11 0.125(6) 0.081(5) 0.043(4) -0.014(3) -0.010(4) -0.034(4)
C12 0.059(4) 0.047(4) 0.042(3) -0.017(3) -0.007(3) -0.016(3)
C13 0.061(4) 0.053(4) 0.042(3) -0.022(3) -0.005(3) -0.021(3)
C14 0.060(4) 0.066(4) 0.045(3) -0.031(3) -0.001(3) -0.012(3)
C15 0.066(4) 0.078(5) 0.054(4) -0.029(3) -0.004(3) -0.019(3)
C17 0.056(4) 0.045(4) 0.041(3) -0.010(3) -0.009(3) -0.015(3)
C18 0.066(4) 0.042(4) 0.053(4) -0.015(3) -0.016(3) -0.014(3)
C19 0.061(4) 0.076(5) 0.097(5) -0.029(4) -0.032(4) -0.017(3)
C20 0.090(5) 0.085(6) 0.129(6) -0.027(5) -0.038(5) -0.013(4)
C22 0.068(4) 0.045(4) 0.048(4) 0.000(3) -0.015(3) -0.013(3)
C23 0.093(5) 0.074(5) 0.096(5) -0.001(4) -0.043(4) -0.010(4)
C24 0.053(3) 0.040(4) 0.047(4) -0.016(3) -0.003(3) -0.015(3)
C25 0.047(4) 0.039(3) 0.050(3) -0.017(3) -0.013(3) -0.009(3)
C26 0.051(4) 0.048(4) 0.042(3) -0.012(3) -0.008(3) -0.013(3)
C27 0.054(4) 0.055(4) 0.055(4) -0.016(3) -0.012(3) -0.010(3)
C28 0.059(4) 0.068(4) 0.058(4) -0.012(3) -0.023(3) -0.009(3)
C30 0.060(4) 0.047(4) 0.066(4) -0.032(3) -0.011(3) -0.005(3)
C31 0.093(5) 0.041(4) 0.054(4) -0.023(3) 0.006(4) -0.017(3)
C32 0.216(8) 0.040(4) 0.090(5) -0.026(4) 0.037(5) -0.047(5)
C33 0.069(4) 0.042(4) 0.057(4) -0.015(3) -0.006(4) -0.027(3)
C34 0.049(4) 0.054(4) 0.072(4) -0.031(3) 0.001(3) -0.025(3)
C35 0.065(4) 0.057(4) 0.057(4) -0.025(3) -0.009(3) -0.027(3)
C36 0.061(4) 0.053(4) 0.073(5) -0.037(3) 0.007(3) -0.020(3)
C37 0.059(4) 0.042(4) 0.081(5) -0.019(3) -0.012(4) -0.017(3)
C38 0.076(5) 0.045(4) 0.150(7) -0.015(4) -0.033(4) -0.005(3)
C39 0.074(5) 0.057(4) 0.052(4) -0.028(3) -0.013(3) -0.015(3)
C40 0.060(4) 0.060(4) 0.054(4) -0.030(3) 0.007(3) -0.023(3)
C41 0.113(5) 0.106(6) 0.083(5) -0.058(4) 0.035(4) -0.054(4)
C42 0.040(3) 0.061(4) 0.056(4) -0.022(3) -0.005(3) -0.006(3)
C43 0.060(4) 0.075(5) 0.046(4) -0.009(3) -0.012(3) -0.009(3)
C44 0.061(4) 0.112(6) 0.056(4) -0.013(4) -0.013(3) -0.019(4)
C46 0.088(5) 0.082(5) 0.067(4) -0.026(4) 0.003(4) 0.018(4)
C47 0.059(4) 0.057(4) 0.037(3) -0.014(3) -0.002(3) -0.023(3)
C48 0.080(4) 0.106(6) 0.066(4) -0.019(4) 0.003(3) -0.055(4)
C49 0.099(5) 0.085(5) 0.143(7) -0.060(5) -0.060(5) 0.016(4)
C50 0.135(6) 0.077(5) 0.069(4) -0.034(4) -0.011(4) -0.047(4)
C51 0.136(6) 0.064(5) 0.065(4) -0.002(3) -0.014(4) -0.052(4)
C52 0.053(4) 0.072(5) 0.095(5) -0.057(4) 0.005(4) -0.024(4)
C53 0.066(5) 0.159(8) 0.223(9) -0.145(7) 0.021(5) -0.049(5)
C54 0.117(5) 0.081(5) 0.085(5) -0.003(4) -0.020(4) -0.067(4)
C55 0.063(4) 0.099(6) 0.120(6) -0.059(4) 0.004(4) -0.040(4)
C56 0.104(5) 0.090(6) 0.115(6) -0.073(5) 0.018(4) -0.032(4)
C57 0.079(5) 0.092(5) 0.092(5) -0.019(4) 0.026(4) -0.030(4)
C60 0.182(8) 0.097(6) 0.101(6) -0.046(5) -0.084(6) 0.007(5)
C61 0.070(5) 0.099(5) 0.079(5) -0.019(4) -0.025(3) -0.015(4)
C64 0.103(5) 0.120(6) 0.082(5) -0.035(4) -0.031(4) -0.048(4)
Ti1 0.0531(6) 0.0360(6) 0.0392(6) -0.0101(4) -0.0074(5) -0.0135(4)
Ti2 0.0457(6) 0.0397(6) 0.0444(6) -0.0159(5) -0.0041(5) -0.0136(5)

loop_
_atom_site_label
_atom_site_type_symbol
_atom_site_fract_x
_atom_site_fract_y
_atom_site_fract_z
_atom_site_U_iso_or_equiv
_atom_site_thermal_displace_type
_atom_site_occupancy
_atom_site_calc_flag
_atom_site_refinement_flags
_atom_site_disorder_group
C29A C 0.2446(10) -0.0874(9) -0.1588(5) 0.071(4) Uiso 0.50 d PD 1
H29A H 0.1729(10) -0.0504(9) -0.1706(5) 0.107 Uiso 0.50 calc PR 1
H29B H 0.2662(10) -0.1356(9) -0.1833(5) 0.107 Uiso 0.50 calc PR 1
H29C H 0.2958(10) -0.0466(9) -0.1797(5) 0.107 Uiso 0.50 calc PR 1
C67A C 0.2089(11) -0.0512(8) -0.0361(8) 0.069(4) Uiso 0.50 d PD 1
H67A H 0.1374(11) -0.0152(8) -0.0493(8) 0.103 Uiso 0.50 calc PR 1
H67B H 0.2605(11) -0.0109(8) -0.0604(8) 0.103 Uiso 0.50 calc PR 1
H67C H 0.2074(11) -0.0753(8) 0.0212(8) 0.103 Uiso 0.50 calc PR 1
C68A C 0.1604(10) -0.1987(10) -0.0278(8) 0.080(5) Uiso 0.50 d PD 1
H68A H 0.0885(10) -0.1622(10) -0.0399(8) 0.119 Uiso 0.50 calc PR 1
H68B H 0.1606(10) -0.2235(10) 0.0293(8) 0.119 Uiso 0.50 calc PR 1
H68C H 0.1802(10) -0.2506(10) -0.0480(8) 0.119 Uiso 0.50 calc PR 1
C29B C 0.2328(10) -0.1361(11) -0.1495(6) 0.078(4) Uiso 0.50 d PD 2
H29D H 0.1622(10) -0.0995(11) -0.1645(6) 0.117 Uiso 0.50 calc PR 2
H29E H 0.2409(10) -0.2006(11) -0.1460(6) 0.117 Uiso 0.50 calc PR 2
H29F H 0.2889(10) -0.1090(11) -0.1892(6) 0.117 Uiso 0.50 calc PR 2
C67B C 0.2359(15) -0.0345(9) -0.0681(12) 0.125(8) Uiso 0.50 d PD 2
H67D H 0.1652(15) 0.0048(9) -0.0804(12) 0.187 Uiso 0.50 calc PR 2
H67E H 0.2916(15) -0.0072(9) -0.1080(12) 0.187 Uiso 0.50 calc PR 2
H67F H 0.2463(15) -0.0385(9) -0.0162(12) 0.187 Uiso 0.50 calc PR 2
C68B C 0.1503(9) -0.1757(10) -0.0063(7) 0.065(4) Uiso 0.50 d PD 2
H68D H 0.0810(9) -0.1358(10) -0.0216(7) 0.098 Uiso 0.50 calc PR 2
H68E H 0.1569(9) -0.1782(10) 0.0460(7) 0.098 Uiso 0.50 calc PR 2
H68F H 0.1548(9) -0.2388(10) -0.0050(7) 0.098 Uiso 0.50 calc PR 2
C45A C 0.7569(12) -0.5905(8) 0.2340(10) 0.083(5) Uiso 0.50 d PD 1
H45A H 0.7780(12) -0.6330(8) 0.2854(10) 0.125 Uiso 0.50 calc PR 1
H45B H 0.8212(12) -0.5806(8) 0.1957(10) 0.125 Uiso 0.50 calc PR 1
H45C H 0.7134(12) -0.6179(8) 0.2164(10) 0.125 Uiso 0.50 calc PR 1
C65A C 0.5901(9) -0.5273(10) 0.2998(7) 0.090(4) Uiso 0.50 d PD 1
H65A H 0.6122(9) -0.5668(10) 0.3515(7) 0.135 Uiso 0.50 calc PR 1
H65B H 0.5610(9) -0.5629(10) 0.2796(7) 0.135 Uiso 0.50 calc PR 1
H65C H 0.5351(9) -0.4726(10) 0.3047(7) 0.135 Uiso 0.50 calc PR 1
C66A C 0.7547(13) -0.4454(12) 0.2680(10) 0.110(6) Uiso 0.50 d PD 1
H66A H 0.7742(13) -0.4846(12) 0.3206(10) 0.165 Uiso 0.50 calc PR 1
H66B H 0.7106(13) -0.3849(12) 0.2696(10) 0.165 Uiso 0.50 calc PR 1
H66C H 0.8199(13) -0.4361(12) 0.2306(10) 0.165 Uiso 0.50 calc PR 1
C45B C 0.7137(22) -0.5986(10) 0.2521(18) 0.224(16) Uiso 0.50 d PD 2
H45D H 0.7323(22) -0.6362(10) 0.3051(18) 0.336 Uiso 0.50 calc PR 2
H45E H 0.7738(22) -0.6122(10) 0.2129(18) 0.336 Uiso 0.50 calc PR 2
H45F H 0.6502(22) -0.6137(10) 0.2450(18) 0.336 Uiso 0.50 calc PR 2
C65B C 0.5973(9) -0.4727(11) 0.3036(7) 0.095(5) Uiso 0.50 d PD 2
H65D H 0.6159(9) -0.5123(11) 0.3563(7) 0.143 Uiso 0.50 calc PR 2
H65E H 0.5321(9) -0.4849(11) 0.2961(7) 0.143 Uiso 0.50 calc PR 2
H65F H 0.5850(9) -0.4069(11) 0.2980(7) 0.143 Uiso 0.50 calc PR 2
C66B C 0.7928(10) -0.4763(12) 0.2520(10) 0.098(6) Uiso 0.50 d PD 2
H66D H 0.8121(10) -0.5160(12) 0.3045(10) 0.147 Uiso 0.50 calc PR 2
H66E H 0.7813(10) -0.4105(12) 0.2464(10) 0.147 Uiso 0.50 calc PR 2
H66F H 0.8511(10) -0.4905(12) 0.2120(10) 0.147 Uiso 0.50 calc PR 2
C21A C 0.5196(13) -0.0860(9) 0.3857(11) 0.122(6) Uiso 0.50 d PD 1
H21A H 0.5874(13) -0.0869(9) 0.4000(11) 0.182 Uiso 0.50 calc PR 1
H21B H 0.4598(13) -0.0531(9) 0.4142(11) 0.182 Uiso 0.50 calc PR 1
H21C H 0.5191(13) -0.0539(9) 0.3289(11) 0.182 Uiso 0.50 calc PR 1
C62A C 0.6003(13) -0.2540(15) 0.3727(13) 0.165(8) Uiso 0.50 d PD 1
H62A H 0.6686(13) -0.2563(15) 0.3871(13) 0.248 Uiso 0.50 calc PR 1
H62B H 0.6039(13) -0.2301(15) 0.3153(13) 0.248 Uiso 0.50 calc PR 1
H62C H 0.5863(13) -0.3169(15) 0.3936(13) 0.248 Uiso 0.50 calc PR 1
C63A C 0.5010(13) -0.2356(12) 0.4995(7) 0.118(5) Uiso 0.50 d PD 1
H63A H 0.5679(13) -0.2388(12) 0.5163(7) 0.178 Uiso 0.50 calc PR 1
H63B H 0.4897(13) -0.2988(12) 0.5149(7) 0.178 Uiso 0.50 calc PR 1
H63C H 0.4409(13) -0.1988(12) 0.5246(7) 0.178 Uiso 0.50 calc PR 1
C21B C 0.4946(14) -0.1074(11) 0.4409(11) 0.130(6) Uiso 0.50 d PD 2
H21D H 0.5632(14) -0.1102(11) 0.4551(11) 0.196 Uiso 0.50 calc PR 2
H21E H 0.4403(14) -0.1147(11) 0.4875(11) 0.196 Uiso 0.50 calc PR 2
H21F H 0.4721(14) -0.0471(11) 0.4003(11) 0.196 Uiso 0.50 calc PR 2
C62B C 0.5920(10) -0.1699(12) 0.3313(7) 0.109(5) Uiso 0.50 d PD 2
H62D H 0.6608(10) -0.1716(12) 0.3445(7) 0.163 Uiso 0.50 calc PR 2
H62E H 0.5659(10) -0.1086(12) 0.2932(7) 0.163 Uiso 0.50 calc PR 2
H62F H 0.6015(10) -0.2183(12) 0.3085(7) 0.163 Uiso 0.50 calc PR 2
C63B C 0.5564(15) -0.2905(9) 0.4611(11) 0.154(7) Uiso 0.50 d PD 2
H63D H 0.6244(15) -0.2922(9) 0.4755(11) 0.232 Uiso 0.50 calc PR 2
H63E H 0.5690(15) -0.3330(9) 0.4318(11) 0.232 Uiso 0.50 calc PR 2
H63F H 0.5059(15) -0.3100(9) 0.5089(11) 0.232 Uiso 0.50 calc PR 2
C16A C -0.1855(12) -0.0285(11) 0.5088(6) 0.102(5) Uiso 0.50 d PD 1
H16A H -0.2519(12) 0.0088(11) 0.5276(6) 0.153 Uiso 0.50 calc PR 1
H16B H -0.1287(12) -0.0374(11) 0.5390(6) 0.153 Uiso 0.50 calc PR 1
H16C H -0.1972(12) -0.0893(11) 0.5156(6) 0.153 Uiso 0.50 calc PR 1
C58A C -0.1281(12) 0.1169(9) 0.4135(10) 0.113(6) Uiso 0.50 d PD 1
H58A H -0.1946(12) 0.1566(9) 0.4294(10) 0.169 Uiso 0.50 calc PR 1
H58B H -0.1000(12) 0.1490(9) 0.3590(10) 0.169 Uiso 0.50 calc PR 1
H58C H -0.0751(12) 0.1037(9) 0.4481(10) 0.169 Uiso 0.50 calc PR 1
C59A C -0.2410(11) 0.0461(12) 0.3683(9) 0.108(6) Uiso 0.50 d PD 1
H59A H -0.3054(11) 0.0860(12) 0.3865(9) 0.163 Uiso 0.50 calc PR 1
H59B H -0.2578(11) -0.0120(12) 0.3729(9) 0.163 Uiso 0.50 calc PR 1
H59C H -0.2159(11) 0.0787(12) 0.3132(9) 0.163 Uiso 0.50 calc PR 1
C16B C -0.1606(11) 0.0143(10) 0.5082(5) 0.079(4) Uiso 0.50 d PD 2
H16D H -0.2276(11) 0.0549(10) 0.5223(5) 0.119 Uiso 0.50 calc PR 2
H16E H -0.0997(11) 0.0330(10) 0.5154(5) 0.119 Uiso 0.50 calc PR 2
H16F H -0.1601(11) -0.0506(10) 0.5421(5) 0.119 Uiso 0.50 calc PR 2
C58B C -0.1539(11) 0.1290(7) 0.3696(8) 0.091(4) Uiso 0.50 d PD 2
H58D H -0.2208(11) 0.1678(7) 0.3863(8) 0.136 Uiso 0.50 calc PR 2
H58E H -0.1499(11) 0.1385(7) 0.3138(8) 0.136 Uiso 0.50 calc PR 2
H58F H -0.0927(11) 0.1466(7) 0.3775(8) 0.136 Uiso 0.50 calc PR 2
C59B C -0.2491(8) -0.0027(10) 0.4040(8) 0.075(4) Uiso 0.50 d PD 2
H59D H -0.3161(8) 0.0367(10) 0.4197(8) 0.112 Uiso 0.50 calc PR 2
H59E H -0.2492(8) -0.0684(10) 0.4346(8) 0.112 Uiso 0.50 calc PR 2
H59F H -0.2427(8) 0.0075(10) 0.3478(8) 0.112 Uiso 0.50 calc PR 2
C1 C 0.2375(4) -0.2960(4) 0.1950(3) 0.0523(14) Uani 1 d . .
C2 C 0.1291(5) -0.3046(4) 0.2018(3) 0.0501(14) Uani 1 d . .
C3 C 0.0592(4) -0.2173(4) 0.2051(3) 0.0467(13) Uani 1 d . .
C4 C 0.1232(5) -0.1541(4) 0.1949(3) 0.0481(14) Uani 1 d . .
C5 C 0.0823(5) -0.0495(4) 0.1816(3) 0.075(2) Uani 1 d . .
H5A H 0.1426(5) -0.0220(4) 0.1763(3) 0.112 Uiso 1 calc R .
H5B H 0.0299(5) -0.0410(4) 0.2266(3) 0.112 Uiso 1 calc R .
H5C H 0.0482(5) -0.0188(4) 0.1335(3) 0.112 Uiso 1 calc R .
C6 C 0.0580(5) -0.4080(4) 0.3971(3) 0.058(2) Uani 1 d . .
C7 C 0.1714(5) -0.4477(4) 0.3931(3) 0.060(2) Uani 1 d . .
C8 C 0.2339(5) -0.5277(4) 0.3628(4) 0.086(2) Uani 1 d . .
H8A H 0.3102(5) -0.5395(4) 0.3668(4) 0.129 Uiso 1 calc R .
H8B H 0.2246(5) -0.5103(4) 0.3076(4) 0.129 Uiso 1 calc R .
H8C H 0.2068(5) -0.5841(4) 0.3945(4) 0.129 Uiso 1 calc R .
C9 C 0.0316(5) -0.3470(4) 0.4428(3) 0.057(2) Uani 1 d . .
C10 C 0.1271(5) -0.3526(4) 0.4699(3) 0.0564(15) Uani 1 d . .
C11 C 0.1352(5) -0.3062(4) 0.5266(3) 0.083(2) Uani 1 d . .
H11A H 0.0644(5) -0.2698(4) 0.5401(3) 0.124 Uiso 1 calc R .
H11B H 0.1855(5) -0.2648(4) 0.5013(3) 0.124 Uiso 1 calc R .
H11C H 0.1609(5) -0.3545(4) 0.5747(3) 0.124 Uiso 1 calc R .
C12 C 0.1175(5) -0.1601(4) 0.3546(3) 0.0478(14) Uani 1 d . .
C13 C 0.0312(5) -0.0907(4) 0.3767(3) 0.0488(14) Uani 1 d . .
C14 C -0.0492(5) -0.0384(4) 0.3953(3) 0.0550(15) Uani 1 d . .
C15 C -0.1514(4) 0.0234(4) 0.4198(3) 0.064(2) Uani 1 d D .
C17 C 0.2230(5) -0.1951(4) 0.3513(3) 0.0473(14) Uani 1 d . .
C18 C 0.3178(5) -0.1848(4) 0.3700(3) 0.0524(14) Uani 1 d . .
C19 C 0.4022(5) -0.1851(4) 0.3853(4) 0.074(2) Uani 1 d . .
C20 C 0.5080(6) -0.1883(5) 0.4082(4) 0.102(2) Uani 1 d D .
C22 C 0.2139(5) -0.4110(4) 0.4376(3) 0.0571(15) Uani 1 d . .
C23 C 0.3312(5) -0.4379(4) 0.4526(4) 0.093(2) Uani 1 d . .
H23A H 0.3741(5) -0.4786(4) 0.4231(4) 0.140 Uiso 1 calc R .
H23B H 0.3351(5) -0.4709(4) 0.5090(4) 0.140 Uiso 1 calc R .
H23C H 0.3591(5) -0.3813(4) 0.4353(4) 0.140 Uiso 1 calc R .
C24 C 0.6297(4) -0.3300(4) 0.0114(3) 0.0460(13) Uani 1 d . .
C25 C 0.5573(4) -0.2763(4) -0.0364(3) 0.0437(13) Uani 1 d . .
C26 C 0.4451(5) -0.2351(4) -0.0379(3) 0.0474(14) Uani 1 d . .
C27 C 0.3531(5) -0.1922(4) -0.0482(3) 0.0552(15) Uani 1 d . .
C28 C 0.2431(4) -0.1347(4) -0.0676(3) 0.063(2) Uani 1 d D .
C30 C 0.8303(5) -0.4133(4) -0.1320(4) 0.0550(15) Uani 1 d . .
C31 C 0.7296(6) -0.4382(4) -0.0949(3) 0.063(2) Uani 1 d . .
C32 C 0.7114(7) -0.5202(4) -0.0172(4) 0.120(3) Uani 1 d . .
H32A H 0.7777(7) -0.5476(4) 0.0069(4) 0.180 Uiso 1 calc R .
H32B H 0.6910(7) -0.5679(4) -0.0287(4) 0.180 Uiso 1 calc R .
H32C H 0.6540(7) -0.4970(4) 0.0191(4) 0.180 Uiso 1 calc R .
C33 C 0.7669(5) -0.1319(4) -0.1836(3) 0.0540(15) Uani 1 d . .
C34 C 0.8479(4) -0.1895(4) -0.1327(4) 0.0535(14) Uani 1 d . .
C35 C 0.7989(5) -0.1992(4) -0.0529(3) 0.0543(15) Uani 1 d . .
C36 C 0.6904(5) -0.1457(4) -0.0550(4) 0.059(2) Uani 1 d . .
C37 C 0.6696(5) -0.1079(4) -0.1351(4) 0.060(2) Uani 1 d . .
C38 C 0.5631(5) -0.0453(4) -0.1646(4) 0.095(2) Uani 1 d . .
H38A H 0.5699(5) -0.0289(4) -0.2218(4) 0.142 Uiso 1 calc R .
H38B H 0.5464(5) 0.0117(4) -0.1517(4) 0.142 Uiso 1 calc R .
H38C H 0.5053(5) -0.0790(4) -0.1392(4) 0.142 Uiso 1 calc R .
C39 C 0.7026(5) -0.3229(4) -0.2153(3) 0.058(2) Uani 1 d . .
C40 C 0.8148(5) -0.3443(4) -0.2079(3) 0.0554(15) Uani 1 d . .
C41 C 0.9047(5) -0.3152(5) -0.2757(4) 0.094(2) Uani 1 d . .
H41A H 0.8730(5) -0.2669(5) -0.3214(4) 0.141 Uiso 1 calc R .
H41B H 0.9464(5) -0.3696(5) -0.2900(4) 0.141 Uiso 1 calc R .
H41C H 0.9519(5) -0.2906(5) -0.2588(4) 0.141 Uiso 1 calc R .
C42 C 0.6408(4) -0.3843(4) 0.0938(3) 0.0534(14) Uani 1 d . .
C43 C 0.6605(4) -0.4332(4) 0.1607(4) 0.064(2) Uani 1 d . .
C44 C 0.6897(4) -0.4947(5) 0.2414(3) 0.080(2) Uani 1 d D .
C46 C 0.3410(5) -0.3671(4) 0.1807(3) 0.089(2) Uani 1 d . .
H46A H 0.3229(5) -0.4256(4) 0.1877(3) 0.134 Uiso 1 calc R .
H46B H 0.3893(5) -0.3790(4) 0.2184(3) 0.134 Uiso 1 calc R .
H46C H 0.3765(5) -0.3418(4) 0.1270(3) 0.134 Uiso 1 calc R .
C47 C 0.2339(4) -0.2022(4) 0.1895(3) 0.0502(14) Uani 1 d . .
C48 C 0.3318(5) -0.1594(5) 0.1717(3) 0.082(2) Uani 1 d . .
H48A H 0.3975(5) -0.2078(5) 0.1716(3) 0.123 Uiso 1 calc R .
H48B H 0.3289(5) -0.1331(5) 0.2121(3) 0.123 Uiso 1 calc R .
H48C H 0.3313(5) -0.1098(5) 0.1200(3) 0.123 Uiso 1 calc R .
C49 C 0.9382(5) -0.4598(5) -0.0987(4) 0.103(2) Uani 1 d . .
H49A H 0.9260(5) -0.5042(5) -0.0453(4) 0.154 Uiso 1 calc R .
H49B H 0.9698(5) -0.4118(5) -0.0971(4) 0.154 Uiso 1 calc R .
H49C H 0.9871(5) -0.4928(5) -0.1324(4) 0.154 Uiso 1 calc R .
C50 C 0.0955(5) -0.3817(4) 0.1879(3) 0.086(2) Uani 1 d . .
H50A H 0.0172(5) -0.3713(4) 0.1965(3) 0.129 Uiso 1 calc R .
H50B H 0.1260(5) -0.4427(4) 0.2247(3) 0.129 Uiso 1 calc R .
H50C H 0.1222(5) -0.3801(4) 0.1337(3) 0.129 Uiso 1 calc R .
C51 C 0.7852(5) -0.0864(4) -0.2740(3) 0.088(2) Uani 1 d . .
H51A H 0.7164(5) -0.0515(4) -0.2932(3) 0.131 Uiso 1 calc R .
H51B H 0.8175(5) -0.1350(4) -0.2976(3) 0.131 Uiso 1 calc R .
H51C H 0.8334(5) -0.0437(4) -0.2886(3) 0.131 Uiso 1 calc R .
C52 C 0.6513(4) -0.3816(5) -0.1462(4) 0.065(2) Uani 1 d . .
C53 C 0.5335(5) -0.3920(6) -0.1340(5) 0.126(3) Uani 1 d . .
H53A H 0.5175(5) -0.4366(6) -0.0813(5) 0.189 Uiso 1 calc R .
H53B H 0.5246(5) -0.4148(6) -0.1738(5) 0.189 Uiso 1 calc R .
H53C H 0.4844(5) -0.3313(6) -0.1391(5) 0.189 Uiso 1 calc R .
C54 C -0.0281(5) -0.4405(5) 0.3750(4) 0.091(2) Uani 1 d . .
H54A H -0.0989(5) -0.4010(5) 0.3837(4) 0.136 Uiso 1 calc R .
H54B H -0.0284(5) -0.5056(5) 0.4080(4) 0.136 Uiso 1 calc R .
H54C H -0.0112(5) -0.4354(5) 0.3195(4) 0.136 Uiso 1 calc R .
C55 C 0.9692(4) -0.2152(5) -0.1581(4) 0.086(2) Uani 1 d . .
H55A H 1.0051(4) -0.2547(5) -0.1116(4) 0.128 Uiso 1 calc R .
H55B H 0.9969(4) -0.1582(5) -0.1841(4) 0.128 Uiso 1 calc R .
H55C H 0.9830(4) -0.2493(5) -0.1947(4) 0.128 Uiso 1 calc R .
C56 C 0.6118(5) -0.1285(5) 0.0162(4) 0.095(2) Uani 1 d . .
H56A H 0.6460(5) -0.1626(5) 0.0641(4) 0.142 Uiso 1 calc R .
H56B H 0.5470(5) -0.1503(5) 0.0216(4) 0.142 Uiso 1 calc R .
H56C H 0.5927(5) -0.0616(5) 0.0080(4) 0.142 Uiso 1 calc R .
C57 C -0.0814(5) -0.2937(5) 0.4645(4) 0.096(2) Uani 1 d . .
H57A H -0.1323(5) -0.3013(5) 0.4375(4) 0.144 Uiso 1 calc R .
H57B H -0.0818(5) -0.2273(5) 0.4483(4) 0.144 Uiso 1 calc R .
H57C H -0.1023(5) -0.3184(5) 0.5215(4) 0.144 Uiso 1 calc R .
C60 C 0.6493(6) -0.2564(5) -0.2893(4) 0.120(3) Uani 1 d . .
H60A H 0.7018(6) -0.2237(5) -0.3287(4) 0.179 Uiso 1 calc R .
H60B H 0.5885(6) -0.2107(5) -0.2748(4) 0.179 Uiso 1 calc R .
H60C H 0.6241(6) -0.2925(5) -0.3112(4) 0.179 Uiso 1 calc R .
C61 C -0.0643(4) -0.1917(5) 0.2096(4) 0.085(2) Uani 1 d . .
H61A H -0.0900(4) -0.2468(5) 0.2168(4) 0.127 Uiso 1 calc R .
H61B H -0.0851(4) -0.1421(5) 0.1607(4) 0.127 Uiso 1 calc R .
H61C H -0.0961(4) -0.1699(5) 0.2542(4) 0.127 Uiso 1 calc R .
C64 C 0.8565(5) -0.2510(5) 0.0210(4) 0.093(2) Uani 1 d . .
H64A H 0.9300(5) -0.2817(5) 0.0061(4) 0.140 Uiso 1 calc R .
H64B H 0.8180(5) -0.2980(5) 0.0590(4) 0.140 Uiso 1 calc R .
H64C H 0.8580(5) -0.2063(5) 0.0449(4) 0.140 Uiso 1 calc R .
Ti1 Ti 0.14935(7) -0.28007(6) 0.32175(5) 0.0427(3) Uani 1 d . .
Ti2 Ti 0.71127(7) -0.27752(6) -0.10421(5) 0.0422(3) Uani 1 d . .

loop_
_atom_type_symbol
_atom_type_description
_atom_type_scat_dispersion_real
_atom_type_scat_dispersion_imag
_atom_type_scat_source
C C 0.0033 0.0016 'International Tables Vol C Tables 4.2.6.8 and 6.1.1.4'
H H 0.0000 0.0000 'International Tables Vol C Tables 4.2.6.8 and 6.1.1.4'
Ti Ti 0.2776 0.4457 'International Tables Vol C Tables 4.2.6.8 and 6.1.1.4'

loop_
_geom_angle_atom_site_label_1
_geom_angle_atom_site_label_2
_geom_angle_atom_site_label_3
_geom_angle
C47 C1 C2 108.1(4)
C47 C1 C46 124.6(6)
C2 C1 C46 126.4(6)
C47 C1 Ti1 72.8(3)
C2 C1 Ti1 74.6(3)
C46 C1 Ti1 126.8(4)
C1 C2 C3 107.1(5)
C1 C2 C50 126.0(5)
C3 C2 C50 125.4(5)
C1 C2 Ti1 71.5(3)
C3 C2 Ti1 70.9(3)
C50 C2 Ti1 133.7(3)
C4 C3 C2 108.8(4)
C4 C3 C61 124.6(5)
C2 C3 C61 126.3(5)
C4 C3 Ti1 73.9(3)
C2 C3 Ti1 75.0(3)
C61 C3 Ti1 122.4(3)
C3 C4 C47 108.2(5)
C3 C4 C5 125.8(5)
C47 C4 C5 125.6(5)
C3 C4 Ti1 72.3(3)
C47 C4 Ti1 72.7(3)
C5 C4 Ti1 126.5(3)
C7 C6 C9 108.3(5)
C7 C6 C54 127.0(6)
C9 C6 C54 123.1(6)
C7 C6 Ti1 72.8(3)
C9 C6 Ti1 73.7(3)
C54 C6 Ti1 130.4(4)
C6 C7 C22 106.8(5)
C6 C7 C8 127.6(6)
C22 C7 C8 124.6(6)
C6 C7 Ti1 73.0(3)
C22 C7 Ti1 73.5(3)
C8 C7 Ti1 127.8(4)
C10 C9 C6 107.7(5)
C10 C9 C57 126.4(6)
C6 C9 C57 125.6(6)
C10 C9 Ti1 75.6(3)
C6 C9 Ti1 72.0(3)
C57 C9 Ti1 122.6(4)
C22 C10 C9 108.6(5)
C22 C10 C11 125.5(6)
C9 C10 C11 125.9(6)
C22 C10 Ti1 71.0(3)
C9 C10 Ti1 71.3(3)
C11 C10 Ti1 125.1(4)
C17 C12 C13 144.0(5)
C17 C12 Ti1 72.9(3)
C13 C12 Ti1 142.7(4)
C14 C13 C12 172.5(6)
C13 C14 C15 177.7(6)
C14 C15 C59A 112.5(7)
C14 C15 C58A 109.8(7)
C59A C15 C58A 108.7(9)
C14 C15 C16A 106.3(7)
C59A C15 C16A 112.6(9)
C58A C15 C16A 106.9(9)
C14 C15 C16B 111.5(6)
C14 C15 C59B 108.4(6)
C16B C15 C59B 111.9(8)
C14 C15 C58B 110.8(6)
C16B C15 C58B 106.4(8)
C59B C15 C58B 107.9(8)
C12 C17 C18 141.3(5)
C12 C17 Ti1 70.8(3)
C18 C17 Ti1 147.2(4)
C19 C18 C17 173.3(6)
C18 C19 C20 177.6(7)
C19 C20 C62A 109.0(9)
C19 C20 C21A 108.5(8)
C62A C20 C21A 117.1(11)
C19 C20 C63A 107.2(8)
C62A C20 C63A 106.3(10)
C21A C20 C63A 108.4(10)
C19 C20 C63B 109.8(9)
C19 C20 C21B 110.4(8)
C63B C20 C21B 117.3(11)
C19 C20 C62B 108.0(7)
C63B C20 C62B 103.8(10)
C21B C20 C62B 107.0(10)
C10 C22 C7 108.4(5)
C10 C22 C23 126.2(6)
C7 C22 C23 125.2(6)
C10 C22 Ti1 75.8(3)
C7 C22 Ti1 72.1(3)
C23 C22 Ti1 122.1(4)
C25 C24 C42 142.2(5)
C25 C24 Ti2 71.6(3)
C42 C24 Ti2 146.0(4)
C24 C25 C26 143.2(5)
C24 C25 Ti2 72.0(3)
C26 C25 Ti2 144.4(4)
C27 C26 C25 172.0(5)
C26 C27 C28 175.3(5)
C27 C28 C29A 110.3(6)
C27 C28 C68A 108.6(7)
C29A C28 C68A 113.5(8)
C27 C28 C67A 111.1(6)
C29A C28 C67A 104.4(8)
C68A C28 C67A 108.8(9)
C27 C28 C68B 112.9(6)
C27 C28 C29B 106.6(6)
C68B C28 C29B 108.0(8)
C27 C28 C67B 107.2(8)
C68B C28 C67B 108.9(10)
C29B C28 C67B 113.3(9)
C40 C30 C31 107.9(5)
C40 C30 C49 126.3(6)
C31 C30 C49 125.6(6)
C40 C30 Ti2 75.5(3)
C31 C30 Ti2 73.1(3)
C49 C30 Ti2 121.6(4)
C52 C31 C30 108.0(5)
C52 C31 C32 125.6(6)
C30 C31 C32 126.0(6)
C52 C31 Ti2 73.4(3)
C30 C31 Ti2 72.8(3)
C32 C31 Ti2 125.1(4)
C34 C33 C37 108.1(5)
C34 C33 C51 126.7(5)
C37 C33 C51 124.1(6)
C34 C33 Ti2 72.5(3)
C37 C33 Ti2 73.7(3)
C51 C33 Ti2 129.1(4)
C33 C34 C35 107.3(5)
C33 C34 C55 126.7(5)
C35 C34 C55 124.4(5)
C33 C34 Ti2 72.9(3)
C35 C34 Ti2 73.8(3)
C55 C34 Ti2 130.1(4)
C36 C35 C34 108.1(5)
C36 C35 C64 126.0(5)
C34 C35 C64 125.6(5)
C36 C35 Ti2 75.7(3)
C34 C35 Ti2 71.8(3)
C64 C35 Ti2 122.4(4)
C37 C36 C35 108.1(5)
C37 C36 C56 126.0(6)
C35 C36 C56 125.8(6)
C37 C36 Ti2 70.8(3)
C35 C36 Ti2 70.8(3)
C56 C36 Ti2 126.2(4)
C36 C37 C33 108.3(5)
C36 C37 C38 125.8(6)
C33 C37 C38 125.8(6)
C36 C37 Ti2 75.7(3)
C33 C37 Ti2 72.2(3)
C38 C37 Ti2 121.7(4)
C52 C39 C40 108.0(5)
C52 C39 C60 125.4(6)
C40 C39 C60 126.2(6)
C52 C39 Ti2 72.4(3)
C40 C39 Ti2 74.2(3)
C60 C39 Ti2 124.5(4)
C30 C40 C39 107.6(5)
C30 C40 C41 125.5(6)
C39 C40 C41 125.5(6)
C30 C40 Ti2 70.8(3)
C39 C40 Ti2 72.1(3)
C41 C40 Ti2 132.9(4)
C43 C42 C24 173.7(5)
C42 C43 C44 177.5(6)
C43 C44 C66B 109.2(8)
C43 C44 C65B 109.0(7)
C66B C44 C65B 110.4(10)
C43 C44 C45B 111.9(13)
C66B C44 C45B 106.3(13)
C65B C44 C45B 110.0(13)
C43 C44 C65A 111.8(6)
C43 C44 C66A 108.6(8)
C65A C44 C66A 116.9(9)
C43 C44 C45A 106.5(7)
C65A C44 C45A 99.8(9)
C66A C44 C45A 112.6(10)
C4 C47 C1 107.7(4)
C4 C47 C48 126.5(6)
C1 C47 C48 125.4(5)
C4 C47 Ti1 73.2(3)
C1 C47 Ti1 72.8(3)
C48 C47 Ti1 124.8(3)
C39 C52 C31 108.3(5)
C39 C52 C53 125.4(7)
C31 C52 C53 125.7(7)
C39 C52 Ti2 74.0(3)
C31 C52 Ti2 72.7(3)
C53 C52 Ti2 125.7(4)
C12 Ti1 C17 36.3(2)
C12 Ti1 C3 101.2(2)
C17 Ti1 C3 121.2(2)
C12 Ti1 C7 135.0(2)
C17 Ti1 C7 121.8(2)
C3 Ti1 C7 116.5(2)
C12 Ti1 C47 92.9(2)
C17 Ti1 C47 81.8(2)
C3 Ti1 C47 56.6(2)
C7 Ti1 C47 127.6(2)
C12 Ti1 C6 121.3(2)
C17 Ti1 C6 135.0(2)
C3 Ti1 C6 98.1(2)
C7 Ti1 C6 34.2(2)
C47 Ti1 C6 142.3(2)
C12 Ti1 C1 127.2(2)
C17 Ti1 C1 109.9(2)
C3 Ti1 C1 56.8(2)
C7 Ti1 C1 95.0(2)
C47 Ti1 C1 34.3(2)
C6 Ti1 C1 109.8(2)
C12 Ti1 C4 78.7(2)
C17 Ti1 C4 88.5(2)
C3 Ti1 C4 33.8(2)
C7 Ti1 C4 145.8(2)
C47 Ti1 C4 34.1(2)
C6 Ti1 C4 131.6(2)
C1 Ti1 C4 56.7(2)
C12 Ti1 C22 104.4(2)
C17 Ti1 C22 87.9(2)
C3 Ti1 C22 150.9(2)
C7 Ti1 C22 34.4(2)
C47 Ti1 C22 134.4(2)
C6 Ti1 C22 56.4(2)
C1 Ti1 C22 114.6(2)
C4 Ti1 C22 168.4(2)
C12 Ti1 C9 87.4(2)
C17 Ti1 C9 104.7(2)
C3 Ti1 C9 112.2(2)
C7 Ti1 C9 56.9(2)
C47 Ti1 C9 168.7(2)
C6 Ti1 C9 34.3(2)
C1 Ti1 C9 143.9(2)
C4 Ti1 C9 135.6(2)
C22 Ti1 C9 56.0(2)
C12 Ti1 C2 133.6(2)
C17 Ti1 C2 138.2(2)
C3 Ti1 C2 34.1(2)
C7 Ti1 C2 89.5(2)
C47 Ti1 C2 56.5(2)
C6 Ti1 C2 86.7(2)
C1 Ti1 C2 34.0(2)
C4 Ti1 C2 56.2(2)
C22 Ti1 C2 121.9(2)
C9 Ti1 C2 116.1(2)
C12 Ti1 C10 79.0(2)
C17 Ti1 C10 79.4(2)
C3 Ti1 C10 145.1(2)
C7 Ti1 C10 56.0(2)
C47 Ti1 C10 157.7(2)
C6 Ti1 C10 55.6(2)
C1 Ti1 C10 147.7(2)
C4 Ti1 C10 155.5(2)
C22 Ti1 C10 33.2(2)
C9 Ti1 C10 33.1(2)
C2 Ti1 C10 141.7(2)
C25 Ti2 C24 36.3(2)
C25 Ti2 C30 124.9(2)
C24 Ti2 C30 105.9(2)
C25 Ti2 C34 134.8(2)
C24 Ti2 C34 122.1(2)
C30 Ti2 C34 96.5(2)
C25 Ti2 C33 120.5(2)
C24 Ti2 C33 134.9(2)
C30 Ti2 C33 113.5(2)
C34 Ti2 C33 34.7(2)
C25 Ti2 C31 91.0(2)
C24 Ti2 C31 80.3(2)
C30 Ti2 C31 34.2(2)
C34 Ti2 C31 129.9(2)
C33 Ti2 C31 144.4(2)
C25 Ti2 C52 80.5(2)
C24 Ti2 C52 90.7(2)
C30 Ti2 C52 56.5(2)
C34 Ti2 C52 143.7(2)
C33 Ti2 C52 129.0(2)
C31 Ti2 C52 33.9(2)
C25 Ti2 C37 86.9(2)
C24 Ti2 C37 104.5(2)
C30 Ti2 C37 147.6(2)
C34 Ti2 C37 57.0(2)
C33 Ti2 C37 34.1(2)
C31 Ti2 C37 168.0(2)
C52 Ti2 C37 134.2(2)
C25 Ti2 C35 104.6(2)
C24 Ti2 C35 88.1(2)
C30 Ti2 C35 113.4(2)
C34 Ti2 C35 34.4(2)
C33 Ti2 C35 56.9(2)
C31 Ti2 C35 135.3(2)
C52 Ti2 C35 169.1(2)
C37 Ti2 C35 56.4(2)
C25 Ti2 C39 105.6(2)
C24 Ti2 C39 124.0(2)
C30 Ti2 C39 56.4(2)
C34 Ti2 C39 113.0(2)
C33 Ti2 C39 96.5(2)
C31 Ti2 C39 56.1(2)
C52 Ti2 C39 33.5(2)
C37 Ti2 C39 113.3(2)
C35 Ti2 C39 147.3(2)
C25 Ti2 C40 136.1(2)
C24 Ti2 C40 136.0(2)
C30 Ti2 C40 33.7(2)
C34 Ti2 C40 88.2(2)
C33 Ti2 C40 88.6(2)
C31 Ti2 C40 55.9(2)
C52 Ti2 C40 55.8(2)
C37 Ti2 C40 119.3(2)
C35 Ti2 C40 119.2(2)
C39 Ti2 C40 33.7(2)
C25 Ti2 C36 78.6(2)
C24 Ti2 C36 79.1(2)
C30 Ti2 C36 146.9(2)
C34 Ti2 C36 56.2(2)
C33 Ti2 C36 55.9(2)
C31 Ti2 C36 156.8(2)
C52 Ti2 C36 156.2(2)
C37 Ti2 C36 33.4(2)
C35 Ti2 C36 33.5(2)
C39 Ti2 C36 146.7(2)
C40 Ti2 C36 142.5(2)

loop_
_geom_bond_atom_site_label_1
_geom_bond_atom_site_label_2
_geom_bond_distance
C29A C28 1.533(7)
C67A C28 1.533(7)
C68A C28 1.533(7)
C29B C28 1.535(8)
C67B C28 1.535(8)
C68B C28 1.535(8)
C45A C44 1.537(8)
C65A C44 1.537(8)
C66A C44 1.537(8)
C45B C44 1.503(10)
C65B C44 1.503(10)
C66B C44 1.503(10)
C21A C20 1.529(9)
C62A C20 1.529(9)
C63A C20 1.529(9)
C21B C20 1.543(9)
C62B C20 1.543(9)
C63B C20 1.543(9)
C16A C15 1.528(9)
C58A C15 1.528(9)
C59A C15 1.528(9)
C16B C15 1.540(7)
C58B C15 1.540(7)
C59B C15 1.540(7)
C1 C47 1.415(7)
C1 C2 1.413(7)
C1 C46 1.513(7)
C1 Ti1 2.398(5)
C2 C3 1.416(7)
C2 C50 1.508(7)
C2 Ti1 2.438(5)
C3 C4 1.392(7)
C3 C61 1.514(7)
C3 Ti1 2.384(5)
C4 C47 1.408(7)
C4 C5 1.502(7)
C4 Ti1 2.405(5)
C6 C7 1.409(7)
C6 C9 1.418(7)
C6 C54 1.525(7)
C6 Ti1 2.396(5)
C7 C22 1.421(7)
C7 C8 1.503(7)
C7 Ti1 2.394(5)
C9 C10 1.394(7)
C9 C57 1.503(7)
C9 Ti1 2.417(5)
C10 C22 1.398(7)
C10 C11 1.506(7)
C10 Ti1 2.472(5)
C12 C17 1.306(6)
C12 C13 1.417(8)
C12 Ti1 2.082(5)
C13 C14 1.192(7)
C14 C15 1.481(8)
C17 C18 1.405(7)
C17 Ti1 2.107(5)
C18 C19 1.179(7)
C19 C20 1.496(8)
C22 C23 1.506(7)
C22 Ti1 2.411(5)
C24 C25 1.298(6)
C24 C42 1.428(7)
C24 Ti2 2.085(5)
C25 C26 1.404(7)
C25 Ti2 2.080(5)
C26 C27 1.198(6)
C27 C28 1.480(7)
C30 C40 1.401(7)
C30 C31 1.404(7)
C30 C49 1.513(7)
C30 Ti2 2.387(5)
C31 C52 1.398(7)
C31 C32 1.521(8)
C31 Ti2 2.391(5)
C33 C34 1.419(7)
C33 C37 1.403(7)
C33 C51 1.511(7)
C33 Ti2 2.385(5)
C34 C35 1.413(7)
C34 C55 1.505(7)
C34 Ti2 2.379(5)
C35 C36 1.407(7)
C35 C64 1.512(7)
C35 Ti2 2.405(5)
C36 C37 1.403(7)
C36 C56 1.511(7)
C36 Ti2 2.468(5)
C37 C38 1.512(7)
C37 Ti2 2.405(6)
C39 C52 1.390(7)
C39 C40 1.411(7)
C39 C60 1.516(7)
C39 Ti2 2.419(5)
C40 C41 1.511(7)
C40 Ti2 2.447(5)
C42 C43 1.200(7)
C43 C44 1.476(8)
C47 C48 1.505(7)
C47 Ti1 2.398(5)
C52 C53 1.527(7)
C52 Ti2 2.399(5)
